data_9004661
loop_
_publ_author_name
'Makovicky, E.'
'Topa, D.'
'Balic-Zunic T'

_publ_section_title
;
 The crystal structure of paarite, the newly discovered 56 A derivative
 of the bismuthinite-aikinite solid-solution series
;
_journal_name_full 'The Canadian Mineralogist'
_journal_page_first 1377
_journal_page_last 1382
_journal_paper_doi 10.2113/gscanmin.39.5.1377
_journal_volume 39
_journal_year 2001
_chemical_formula_sum 'Bi8 Cu2 Pb2 S15'
_chemical_name_mineral Paarite
_space_group_IT_number 62
_symmetry_space_group_name_Hall '-P 2n 2a'
_symmetry_space_group_name_H-M 'P m c n'
_cell_angle_alpha 90
_cell_angle_beta 90
_cell_angle_gamma 90
_cell_length_a 4.0070
_cell_length_b 55.998
_cell_length_c 11.512
_cell_formula_units_Z 4
_cell_volume 2583.108
_database_code_amcsd 0005754
_exptl_crystal_density_diffrn 6.928
_cod_original_formula_sum 'Bi8 Pb2 Cu2 S15'
_cod_database_code 9004661

loop_
_space_group_symop_operation_xyz
x,y,z
1/2-x,y,z
1/2+x,-y,-z
1/2+x,1/2+y,1/2-z
1/2-x,1/2-y,1/2+z
x,1/2-y,1/2+z
-x,1/2+y,1/2-z
-x,-y,-z

loop_
_atom_site_aniso_label
_atom_site_aniso_U_11
_atom_site_aniso_U_22
_atom_site_aniso_U_33
_atom_site_aniso_U_12
_atom_site_aniso_U_13
_atom_site_aniso_U_23
Bi1 0.03980 0.04200 0.04370 0.00000 0.00000 0.00390
Bi2 0.04340 0.04470 0.04330 0.00000 0.00000 0.00170
Bi3 0.03930 0.03950 0.04280 0.00000 0.00000 0.00220
Bi4 0.04100 0.04680 0.04040 0.00000 0.00000 0.00130
Bi5 0.04540 0.04320 0.04620 0.00000 0.00000 -0.00310
Bi6 0.03970 0.04350 0.04260 0.00000 0.00000 0.00450
Bi7 0.04030 0.04730 0.03930 0.00000 0.00000 0.00270
Bi8 0.04510 0.04770 0.04130 0.00000 0.00000 -0.00450
Pb1 0.05030 0.04930 0.04700 0.00000 0.00000 0.00460
Pb2 0.04840 0.04960 0.04700 0.00000 0.00000 0.00570
Cu1 0.05000 0.05500 0.04100 0.00000 0.00000 0.00000
Cu2 0.05200 0.05200 0.04400 0.00000 0.00000 0.00400
S1 0.04900 0.03600 0.03600 0.00000 0.00000 0.00000
S2 0.04000 0.04400 0.03400 0.00000 0.00000 -0.00300
S3 0.03900 0.03100 0.04300 0.00000 0.00000 0.00500
S4 0.03900 0.04900 0.03400 0.00000 0.00000 0.00400
S5 0.03500 0.04600 0.03300 0.00000 0.00000 0.00400
S6 0.04300 0.03300 0.04200 0.00000 0.00000 -0.00100
S7 0.04600 0.03200 0.04200 0.00000 0.00000 -0.00100
S8 0.04200 0.04900 0.03600 0.00000 0.00000 0.00300
S9 0.04100 0.03600 0.03900 0.00000 0.00000 0.00500
S10 0.04300 0.02800 0.04500 0.00000 0.00000 0.00400
S11 0.04500 0.02900 0.04400 0.00000 0.00000 0.00200
S12 0.04000 0.04300 0.03400 0.00000 0.00000 -0.00100
S13 0.04400 0.03500 0.03700 0.00000 0.00000 -0.00700
S14 0.04500 0.03800 0.03900 0.00000 0.00000 -0.00100
S15 0.04100 0.03900 0.03700 0.00000 0.00000 -0.00800

loop_
_atom_site_label
_atom_site_fract_x
_atom_site_fract_y
_atom_site_fract_z
_atom_site_U_iso_or_equiv
Bi1 0.75000 0.06455 0.50740 0.04180
Bi2 0.25000 0.00787 0.65750 0.04380
Bi3 0.75000 0.03372 0.02090 0.04050
Bi4 0.25000 0.16240 -0.02900 0.04270
Bi5 0.25000 0.09265 0.14760 0.04490
Bi6 0.75000 0.23416 0.00810 0.04190
Bi7 0.25000 0.13711 0.47430 0.04230
Bi8 0.25000 0.29219 0.14600 0.04470
Pb1 0.75000 0.09871 0.81710 0.04890
Pb2 0.75000 0.19974 0.31670 0.04830
Cu1 0.75000 0.15692 0.71920 0.04800
Cu2 0.75000 0.14191 0.21970 0.05000
S1 0.25000 0.08920 0.60860 0.04000
S2 0.25000 0.02520 0.44840 0.03900
S3 0.75000 0.04020 0.70840 0.03800
S4 0.25000 0.01040 0.12700 0.04100
S5 0.25000 0.07140 0.94800 0.03800
S6 0.25000 0.13790 0.77230 0.03900
S7 0.75000 0.18810 0.86730 0.04000
S8 0.75000 0.12520 0.03620 0.04300
S9 0.75000 0.06130 0.21260 0.03900
S10 0.25000 0.21030 0.11010 0.03900
S11 0.25000 0.22810 0.44370 0.04000
S12 0.25000 0.16090 0.27480 0.03900
S13 0.75000 0.11200 0.37270 0.03900
S14 0.75000 0.17510 0.53720 0.04100
S15 0.75000 0.23940 0.70580 0.03900

loop_
_cod_related_entry_id
_cod_related_entry_database
_cod_related_entry_code
1 AMCSD 0005754
